data_2244228
loop_
_publ_author_name
'Wark, Stephen'
'Lyons, Megan J.'
'Slawin, Alexandra M. Z.'
'Harrison, William T. A.'

_publ_section_title
;
 Consistent zincophosphite 4-ring 'ladder' chain structural motif with
 isomeric ligands.
;
_journal_coeditor_code PK2681
_journal_issue 'Pt 4'
_journal_name_full 'Acta crystallographica. Section E, Crystallographic communications'
_journal_page_first 272
_journal_page_last 279
_journal_paper_doi 10.1107/S2056989023002062
_journal_volume 79
_journal_year 2023
_chemical_formula_iupac '(C6 H9 N2)2 [Zn3 (H P O3)4], H2 O'
_chemical_formula_moiety '2(C6 H9 N2 +), H4 O12 P4 Zn3 2-, H2 O'
_chemical_formula_sum 'C12 H24 N4 O13 P4 Zn3'
_chemical_formula_weight 752.34
_chemical_name_systematic
;
Poly[bis(2-amino-4-methylpyridinium) [tetra-\m~3~-phosphonato-trizinc]
monohydrate]
;
_space_group_crystal_system triclinic
_space_group_IT_number 2
_space_group_name_Hall '-P 1'
_space_group_name_H-M_alt 'P -1'
_atom_sites_solution_hydrogens mixed
_atom_sites_solution_primary direct
_audit_creation_method SHELXL-2018/3
_cell_angle_alpha 81.03130(10)
_cell_angle_beta 88.06460(10)
_cell_angle_gamma 80.07820(10)
_cell_formula_units_Z 2
_cell_length_a 9.03805(13)
_cell_length_b 9.36837(13)
_cell_length_c 15.0207(2)
_cell_measurement_reflns_used 10623
_cell_measurement_temperature 93(2)
_cell_measurement_theta_max 75.2490
_cell_measurement_theta_min 5.7000
_cell_volume 1237.46(3)
_computing_cell_refinement
;
CrystalClear (Rigaku, 2015)
;
_computing_data_collection
;
CrystalClear (Rigaku, 2015)
;
_computing_data_reduction
;
CrystalClear (Rigaku, 2015)
;
_computing_molecular_graphics
;
ORTEP-3 for Windows (Farrugia, 2012)
;
_computing_publication_material
;
publCIF (Westrip, 2010)
;
_computing_structure_refinement
;
SHELXL-2018/3 (Sheldrick, 2015)
;
_computing_structure_solution
;
SHELXS-97 (Sheldrick, 2008)
;
_diffrn_ambient_temperature 93(2)
_diffrn_measured_fraction_theta_full 0.969
_diffrn_measured_fraction_theta_max 0.942
_diffrn_measurement_device_type 'Rigaku Pilatus 200K CCD'
_diffrn_measurement_method \w
_diffrn_radiation_monochromator graphite
_diffrn_radiation_type CuK\a
_diffrn_radiation_wavelength 1.54184
_diffrn_reflns_av_R_equivalents 0.0121
_diffrn_reflns_av_unetI/netI 0.0083
_diffrn_reflns_limit_h_max 11
_diffrn_reflns_limit_h_min -11
_diffrn_reflns_limit_k_max 11
_diffrn_reflns_limit_k_min -11
_diffrn_reflns_limit_l_max 18
_diffrn_reflns_limit_l_min -18
_diffrn_reflns_number 11869
_diffrn_reflns_theta_full 67.684
_diffrn_reflns_theta_max 75.378
_diffrn_reflns_theta_min 2.978
_diffrn_source 'fine-focus sealed X-ray tube'
_exptl_absorpt_coefficient_mu 6.486
_exptl_absorpt_correction_T_max 1.00000
_exptl_absorpt_correction_T_min 0.74368
_exptl_absorpt_correction_type multi-scan
_exptl_absorpt_process_details
;
CrystalClear (Rigaku, 2015)
;
_exptl_crystal_colour colourless
_exptl_crystal_density_diffrn 2.019
_exptl_crystal_description prism
_exptl_crystal_F_000 756
_exptl_crystal_size_max 0.100
_exptl_crystal_size_mid 0.100
_exptl_crystal_size_min 0.100
_refine_diff_density_max 1.247
_refine_diff_density_min -0.668
_refine_ls_extinction_coef 0.0053(3)
_refine_ls_extinction_expression Fc^*^=kFc[1+0.001xFc^2^\l^3^/sin(2\q)]^-1/4^
_refine_ls_extinction_method
;
SHELXL-2018/3 (Sheldrick 2015)
;
_refine_ls_goodness_of_fit_ref 1.104
_refine_ls_hydrogen_treatment mixed
_refine_ls_matrix_type full
_refine_ls_number_parameters 343
_refine_ls_number_reflns 4842
_refine_ls_number_restraints 0
_refine_ls_restrained_S_all 1.104
_refine_ls_R_factor_all 0.0311
_refine_ls_R_factor_gt 0.0308
_refine_ls_shift/su_max 0.001
_refine_ls_shift/su_mean 0.000
_refine_ls_structure_factor_coef Fsqd
_refine_ls_weighting_details 'w=1/[\s^2^(Fo^2^)+(0.0455P)^2^+2.3807P] where P=(Fo^2^+2Fc^2^)/3'
_refine_ls_weighting_scheme calc
_refine_ls_wR_factor_gt 0.0846
_refine_ls_wR_factor_ref 0.0847
_reflns_number_gt 4831
_reflns_number_total 4842
_reflns_threshold_expression 'I > 2\s(I)'
_cod_data_source_file pk2681sup1.cif
_cod_data_source_block IV
_cod_depositor_comments 'Adding full bibliography for 2244225--2244229.cif.'
_cod_database_code 2244228
_shelx_space_group_comment
;
The symmetry employed for this shelxl refinement is uniquely defined
by the following loop, which should always be used as a source of
symmetry information in preference to the above space-group names.
They are only intended as comments.
;
_shelx_estimated_absorpt_t_min 0.563
_shelx_estimated_absorpt_t_max 0.563

loop_
_space_group_symop_operation_xyz
'x, y, z'
'-x, -y, -z'

loop_
_atom_site_type_symbol
_atom_site_label
_atom_site_fract_x
_atom_site_fract_y
_atom_site_fract_z
_atom_site_U_iso_or_equiv
_atom_site_adp_type
_atom_site_calc_flag
_atom_site_occupancy
_atom_site_disorder_assembly
_atom_site_disorder_group
Zn Zn1 0.24743(4) 0.40103(4) 0.26283(2) 0.01319(11) Uani d 1 . .
Zn Zn2 -0.39686(4) 0.53650(4) 0.37317(2) 0.01450(11) Uani d 1 . .
Zn Zn3 0.36057(4) 0.44962(4) -0.08606(2) 0.01489(11) Uani d 1 . .
P P1 -0.11180(7) 0.49421(7) 0.23815(4) 0.01223(14) Uani d 1 . .
H H1 -0.085208 0.618572 0.259906 0.015 Uiso calc 1 . .
O O1 0.0349(2) 0.3858(2) 0.24886(13) 0.0181(4) Uani d 1 . .
O O2 -0.2305(2) 0.4425(2) 0.30286(13) 0.0194(4) Uani d 1 . .
O O3 -0.1634(2) 0.5258(2) 0.14074(12) 0.0198(4) Uani d 1 . .
P P2 0.43840(7) 0.28650(7) 0.10450(4) 0.01276(14) Uani d 1 . .
H H2 0.489858 0.157007 0.080888 0.015 Uiso calc 1 . .
O O4 0.3711(2) 0.2551(2) 0.19875(12) 0.0175(4) Uani d 1 . .
O O5 0.3142(2) 0.3593(2) 0.03697(12) 0.0172(4) Uani d 1 . .
O O6 0.5709(2) 0.3653(2) 0.09860(13) 0.0196(4) Uani d 1 . .
P P3 0.39182(7) 0.30396(7) 0.46061(4) 0.01410(15) Uani d 1 . .
H H3 0.431225 0.160024 0.476842 0.017 Uiso calc 1 . .
O O7 0.2721(2) 0.3341(2) 0.38856(12) 0.0223(4) Uani d 1 . .
O O8 0.3247(2) 0.3488(2) 0.54810(12) 0.0219(4) Uani d 1 . .
O O9 0.5344(2) 0.3632(2) 0.43166(14) 0.0248(4) Uani d 1 . .
P P4 0.38437(7) 0.69938(7) 0.20856(4) 0.01361(15) Uani d 1 . .
H H4 0.303842 0.832430 0.198557 0.016 Uiso calc 1 . .
O O10 0.2702(2) 0.5969(2) 0.20914(14) 0.0220(4) Uani d 1 . .
O O11 0.4872(2) 0.6985(2) 0.12705(13) 0.0237(4) Uani d 1 . .
O O12 0.4649(2) 0.6836(2) 0.29693(13) 0.0240(4) Uani d 1 . .
C C1 0.0589(3) 0.7635(3) -0.01704(17) 0.0150(5) Uani d 1 . .
C C2 0.1635(3) 0.8612(3) -0.03501(17) 0.0162(5) Uani d 1 . .
H H2A 0.251603 0.845508 0.000413 0.019 Uiso calc 1 . .
C C3 0.1385(3) 0.9781(3) -0.10321(18) 0.0171(5) Uani d 1 . .
C C4 0.0059(3) 0.9998(3) -0.15470(18) 0.0205(5) Uani d 1 . .
H H4A -0.014596 1.081128 -0.201535 0.025 Uiso calc 1 . .
C C5 -0.0916(3) 0.9041(3) -0.13684(18) 0.0199(5) Uani d 1 . .
H H5 -0.179518 0.917499 -0.172217 0.024 Uiso calc 1 . .
C C6 0.2478(3) 1.0834(3) -0.1230(2) 0.0228(6) Uani d 1 . .
H H6A 0.193054 1.184235 -0.129661 0.034 Uiso calc 1 . .
H H6B 0.302513 1.067140 -0.178991 0.034 Uiso calc 1 . .
H H6C 0.319166 1.067367 -0.073283 0.034 Uiso calc 1 . .
N N1 -0.0650(2) 0.7888(2) -0.06862(15) 0.0170(4) Uani d 1 . .
H H1A -0.130665 0.728796 -0.057878 0.020 Uiso calc 1 . .
N N2 0.0770(3) 0.6485(3) 0.04803(16) 0.0198(5) Uani d 1 . .
H H2N 0.008(4) 0.598(4) 0.063(2) 0.024 Uiso d 1 . .
H H3N 0.152(4) 0.637(4) 0.083(3) 0.024 Uiso d 1 . .
C C7 -0.1126(4) 0.0499(3) 0.3638(2) 0.0293(6) Uani d 1 . .
C C8 -0.0951(4) -0.1046(3) 0.3921(2) 0.0298(7) Uani d 1 . .
H H8 -0.178225 -0.153971 0.391019 0.036 Uiso calc 1 . .
C C9 0.0422(4) -0.1811(3) 0.4206(2) 0.0269(6) Uani d 1 . .
C C10 0.1682(4) -0.1098(4) 0.4158(2) 0.0312(7) Uani d 1 . .
H H10 0.264069 -0.162712 0.434784 0.037 Uiso calc 1 . .
C C11 0.1501(4) 0.0345(4) 0.3839(2) 0.0357(7) Uani d 1 . .
H H11 0.235379 0.082043 0.376766 0.043 Uiso calc 1 . .
C C12 0.0592(4) -0.3416(3) 0.4520(2) 0.0320(7) Uani d 1 . .
H H12A 0.094069 -0.363281 0.514548 0.048 Uiso calc 1 . .
H H12B 0.132633 -0.393645 0.413711 0.048 Uiso calc 1 . .
H H12C -0.037868 -0.373520 0.448605 0.048 Uiso calc 1 . .
N N3 0.0130(3) 0.1129(3) 0.3619(2) 0.0287(6) Uani d 1 . .
H H4N 0.011(5) 0.199(5) 0.338(3) 0.034 Uiso d 1 . .
N N4 -0.2409(3) 0.1292(3) 0.3372(2) 0.0290(6) Uani d 1 . .
H H5N -0.321(5) 0.081(5) 0.333(3) 0.035 Uiso d 1 . .
H H6N -0.249(5) 0.225(5) 0.321(3) 0.035 Uiso d 1 . .
O O13 0.4957(3) 0.0103(2) -0.32132(16) 0.0327(5) Uani d 1 . .
H H1O 0.511797 0.109711 -0.317211 0.039 Uiso d 1 . .
H H2O 0.552497 -0.056389 -0.275011 0.039 Uiso d 1 . .

loop_
_atom_site_aniso_label
_atom_site_aniso_U_11
_atom_site_aniso_U_22
_atom_site_aniso_U_33
_atom_site_aniso_U_12
_atom_site_aniso_U_13
_atom_site_aniso_U_23
Zn1 0.01172(17) 0.01579(18) 0.01205(17) -0.00462(13) -0.00061(12) 0.00056(12)
Zn2 0.01256(18) 0.01957(19) 0.01204(17) -0.00494(13) 0.00048(12) -0.00209(13)
Zn3 0.01393(18) 0.01878(19) 0.01254(17) -0.00717(13) -0.00082(12) 0.00086(13)
P1 0.0117(3) 0.0135(3) 0.0114(3) -0.0041(2) -0.0004(2) 0.0008(2)
O1 0.0112(8) 0.0185(9) 0.0246(9) -0.0046(7) -0.0014(7) -0.0009(7)
O2 0.0194(9) 0.0190(9) 0.0189(9) -0.0047(7) 0.0076(7) -0.0003(7)
O3 0.0169(9) 0.0286(10) 0.0140(9) -0.0101(8) -0.0033(7) 0.0039(7)
P2 0.0117(3) 0.0135(3) 0.0128(3) -0.0031(2) 0.0008(2) -0.0003(2)
O4 0.0191(9) 0.0186(9) 0.0130(8) -0.0021(7) 0.0018(7) 0.0016(7)
O5 0.0139(8) 0.0230(9) 0.0137(8) -0.0048(7) -0.0006(7) 0.0018(7)
O6 0.0141(9) 0.0189(9) 0.0264(10) -0.0062(7) -0.0004(7) -0.0012(7)
P3 0.0157(3) 0.0147(3) 0.0121(3) -0.0053(2) 0.0006(2) 0.0002(2)
O7 0.0250(10) 0.0290(10) 0.0132(9) -0.0081(8) -0.0028(7) 0.0005(7)
O8 0.0223(10) 0.0330(11) 0.0144(9) -0.0137(8) 0.0026(7) -0.0065(8)
O9 0.0196(10) 0.0237(10) 0.0314(11) -0.0089(8) 0.0077(8) -0.0005(8)
P4 0.0127(3) 0.0129(3) 0.0149(3) -0.0027(2) -0.0015(2) -0.0002(2)
O10 0.0180(9) 0.0197(10) 0.0285(10) -0.0089(8) -0.0042(8) 0.0031(8)
O11 0.0281(10) 0.0206(10) 0.0220(10) -0.0060(8) 0.0082(8) -0.0013(8)
O12 0.0259(10) 0.0257(10) 0.0202(10) 0.0003(8) -0.0084(8) -0.0062(8)
C1 0.0140(11) 0.0154(12) 0.0148(11) -0.0006(9) 0.0019(9) -0.0026(9)
C2 0.0130(11) 0.0180(12) 0.0177(12) -0.0025(10) 0.0006(9) -0.0031(10)
C3 0.0159(12) 0.0154(12) 0.0200(12) -0.0032(10) 0.0049(10) -0.0034(10)
C4 0.0234(14) 0.0173(13) 0.0189(12) -0.0024(11) -0.0004(10) 0.0021(10)
C5 0.0186(13) 0.0200(13) 0.0201(13) -0.0027(10) -0.0053(10) 0.0002(10)
C6 0.0184(13) 0.0176(13) 0.0320(15) -0.0065(11) 0.0049(11) 0.0002(11)
N1 0.0153(10) 0.0165(11) 0.0196(11) -0.0053(8) -0.0007(8) -0.0007(8)
N2 0.0174(11) 0.0223(12) 0.0190(11) -0.0069(9) -0.0011(9) 0.0038(9)
C7 0.0239(15) 0.0257(15) 0.0362(17) -0.0043(12) 0.0044(12) 0.0008(12)
C8 0.0315(16) 0.0264(15) 0.0319(16) -0.0093(13) 0.0069(13) -0.0021(12)
C9 0.0274(15) 0.0214(14) 0.0311(15) -0.0061(12) 0.0042(12) -0.0005(11)
C10 0.0245(15) 0.0275(16) 0.0416(18) -0.0047(12) -0.0027(13) -0.0046(13)
C11 0.0346(18) 0.0373(18) 0.0385(18) -0.0144(15) 0.0015(14) -0.0074(14)
C12 0.0360(17) 0.0199(15) 0.0385(17) -0.0029(13) -0.0012(14) -0.0008(12)
N3 0.0274(13) 0.0162(12) 0.0421(15) -0.0099(10) 0.0027(11) 0.0031(11)
N4 0.0247(13) 0.0191(13) 0.0415(15) -0.0042(10) 0.0023(11) 0.0010(11)
O13 0.0342(12) 0.0281(11) 0.0355(12) -0.0088(10) -0.0085(10) 0.0016(9)

loop_
_atom_type_symbol
_atom_type_description
_atom_type_scat_dispersion_real
_atom_type_scat_dispersion_imag
_atom_type_scat_source
C C 0.0181 0.0091 'International Tables Vol C Tables 4.2.6.8 and 6.1.1.4'
H H 0.0000 0.0000 'International Tables Vol C Tables 4.2.6.8 and 6.1.1.4'
N N 0.0311 0.0180 'International Tables Vol C Tables 4.2.6.8 and 6.1.1.4'
O O 0.0492 0.0322 'International Tables Vol C Tables 4.2.6.8 and 6.1.1.4'
P P 0.2955 0.4335 'International Tables Vol C Tables 4.2.6.8 and 6.1.1.4'
Zn Zn -1.5491 0.6778 'International Tables Vol C Tables 4.2.6.8 and 6.1.1.4'

loop_
_geom_angle_atom_site_label_1
_geom_angle_atom_site_label_2
_geom_angle_atom_site_label_3
_geom_angle_site_symmetry_1
_geom_angle_site_symmetry_3
_geom_angle
_geom_angle_publ_flag
O7 Zn1 O10 . . 122.18(9) ?
O7 Zn1 O4 . . 107.57(8) ?
O10 Zn1 O4 . . 110.71(8) ?
O7 Zn1 O1 . . 100.42(8) ?
O10 Zn1 O1 . . 106.69(8) ?
O4 Zn1 O1 . . 108.12(8) ?
O9 Zn2 O8 1_455 2_566 115.30(9) ?
O9 Zn2 O12 1_455 1_455 118.93(9) ?
O8 Zn2 O12 2_566 1_455 102.04(9) ?
O9 Zn2 O2 1_455 . 98.33(8) ?
O8 Zn2 O2 2_566 . 110.78(8) ?
O12 Zn2 O2 1_455 . 111.74(8) ?
O6 Zn3 O11 2_665 2_665 110.85(8) ?
O6 Zn3 O3 2_665 2_565 110.21(8) ?
O11 Zn3 O3 2_665 2_565 115.57(9) ?
O6 Zn3 O5 2_665 . 117.10(8) ?
O11 Zn3 O5 2_665 . 103.07(8) ?
O3 Zn3 O5 2_565 . 99.70(8) ?
O2 P1 O3 . . 112.70(11) ?
O2 P1 O1 . . 111.00(11) ?
O3 P1 O1 . . 111.15(11) ?
O2 P1 H1 . . 107.2 ?
O3 P1 H1 . . 107.2 ?
O1 P1 H1 . . 107.2 ?
P1 O1 Zn1 . . 135.03(12) ?
P1 O2 Zn2 . . 135.93(12) ?
P1 O3 Zn3 . 2_565 132.51(12) ?
O6 P2 O4 . . 115.33(11) ?
O6 P2 O5 . . 113.41(11) ?
O4 P2 O5 . . 110.08(10) ?
O6 P2 H2 . . 105.7 ?
O4 P2 H2 . . 105.7 ?
O5 P2 H2 . . 105.7 ?
P2 O4 Zn1 . . 125.40(11) ?
P2 O5 Zn3 . . 121.78(11) ?
P2 O6 Zn3 . 2_665 146.90(13) ?
O9 P3 O7 . . 114.49(12) ?
O9 P3 O8 . . 113.97(12) ?
O7 P3 O8 . . 110.19(11) ?
O9 P3 H3 . . 105.8 ?
O7 P3 H3 . . 105.8 ?
O8 P3 H3 . . 105.8 ?
P3 O7 Zn1 . . 140.37(13) ?
P3 O8 Zn2 . 2_566 129.47(12) ?
P3 O9 Zn2 . 1_655 141.65(14) ?
O12 P4 O11 . . 114.13(12) ?
O12 P4 O10 . . 114.03(12) ?
O11 P4 O10 . . 112.68(12) ?
O12 P4 H4 . . 104.9 ?
O11 P4 H4 . . 104.9 ?
O10 P4 H4 . . 104.9 ?
P4 O10 Zn1 . . 138.13(12) ?
P4 O11 Zn3 . 2_665 133.31(12) ?
P4 O12 Zn2 . 1_655 138.52(13) ?
N2 C1 N1 . . 118.5(2) ?
N2 C1 C2 . . 123.2(2) ?
N1 C1 C2 . . 118.3(2) ?
C3 C2 C1 . . 120.4(2) ?
C3 C2 H2A . . 119.8 ?
C1 C2 H2A . . 119.8 ?
C2 C3 C4 . . 118.8(2) ?
C2 C3 C6 . . 121.2(2) ?
C4 C3 C6 . . 120.0(2) ?
C5 C4 C3 . . 119.7(2) ?
C5 C4 H4A . . 120.2 ?
C3 C4 H4A . . 120.2 ?
C4 C5 N1 . . 120.7(2) ?
C4 C5 H5 . . 119.7 ?
N1 C5 H5 . . 119.7 ?
C3 C6 H6A . . 109.5 ?
C3 C6 H6B . . 109.5 ?
H6A C6 H6B . . 109.5 ?
C3 C6 H6C . . 109.5 ?
H6A C6 H6C . . 109.5 ?
H6B C6 H6C . . 109.5 ?
C1 N1 C5 . . 122.1(2) ?
C1 N1 H1A . . 118.9 ?
C5 N1 H1A . . 118.9 ?
C1 N2 H2N . . 122(2) ?
C1 N2 H3N . . 118(2) ?
H2N N2 H3N . . 119(3) ?
N4 C7 N3 . . 120.2(3) ?
N4 C7 C8 . . 122.4(3) ?
N3 C7 C8 . . 117.3(3) ?
C9 C8 C7 . . 119.6(3) ?
C9 C8 H8 . . 120.2 ?
C7 C8 H8 . . 120.2 ?
C8 C9 C10 . . 120.2(3) ?
C8 C9 C12 . . 119.5(3) ?
C10 C9 C12 . . 120.2(3) ?
C11 C10 C9 . . 118.8(3) ?
C11 C10 H10 . . 120.6 ?
C9 C10 H10 . . 120.6 ?
C10 C11 N3 . . 121.3(3) ?
C10 C11 H11 . . 119.4 ?
N3 C11 H11 . . 119.4 ?
C9 C12 H12A . . 109.5 ?
C9 C12 H12B . . 109.5 ?
H12A C12 H12B . . 109.5 ?
C9 C12 H12C . . 109.5 ?
H12A C12 H12C . . 109.5 ?
H12B C12 H12C . . 109.5 ?
C11 N3 C7 . . 122.5(3) ?
C11 N3 H4N . . 116(3) ?
C7 N3 H4N . . 121(3) ?
C7 N4 H5N . . 118(3) ?
C7 N4 H6N . . 121(3) ?
H5N N4 H6N . . 122(4) ?
H1O O13 H2O . . 108.6 ?

loop_
_geom_bond_atom_site_label_1
_geom_bond_atom_site_label_2
_geom_bond_site_symmetry_2
_geom_bond_distance
_geom_bond_publ_flag
Zn1 O7 . 1.9028(19) ?
Zn1 O10 . 1.9283(19) ?
Zn1 O4 . 1.9637(19) ?
Zn1 O1 . 1.9710(18) ?
Zn2 O9 1_455 1.913(2) ?
Zn2 O8 2_566 1.9154(19) ?
Zn2 O12 1_455 1.945(2) ?
Zn2 O2 . 1.9690(19) ?
Zn3 O6 2_665 1.9202(19) ?
Zn3 O11 2_665 1.936(2) ?
Zn3 O3 2_565 1.9499(18) ?
Zn3 O5 . 1.9720(18) ?
P1 O2 . 1.5142(18) ?
P1 O3 . 1.5196(18) ?
P1 O1 . 1.5217(19) ?
P1 H1 . 1.3200 ?
P2 O6 . 1.5043(19) ?
P2 O4 . 1.5279(18) ?
P2 O5 . 1.5333(18) ?
P2 H2 . 1.3200 ?
P3 O9 . 1.514(2) ?
P3 O7 . 1.517(2) ?
P3 O8 . 1.5172(19) ?
P3 H3 . 1.3200 ?
P4 O12 . 1.5103(19) ?
P4 O11 . 1.512(2) ?
P4 O10 . 1.5247(19) ?
P4 H4 . 1.3200 ?
C1 N2 . 1.329(3) ?
C1 N1 . 1.349(3) ?
C1 C2 . 1.417(4) ?
C2 C3 . 1.372(4) ?
C2 H2A . 0.9500 ?
C3 C4 . 1.416(4) ?
C3 C6 . 1.504(4) ?
C4 C5 . 1.354(4) ?
C4 H4A . 0.9500 ?
C5 N1 . 1.363(3) ?
C5 H5 . 0.9500 ?
C6 H6A . 0.9800 ?
C6 H6B . 0.9800 ?
C6 H6C . 0.9800 ?
N1 H1A . 0.8800 ?
N2 H2N . 0.85(4) ?
N2 H3N . 0.85(4) ?
C7 N4 . 1.304(4) ?
C7 N3 . 1.364(4) ?
C7 C8 . 1.426(4) ?
C8 C9 . 1.368(5) ?
C8 H8 . 0.9500 ?
C9 C10 . 1.411(4) ?
C9 C12 . 1.486(4) ?
C10 C11 . 1.346(5) ?
C10 H10 . 0.9500 ?
C11 N3 . 1.350(4) ?
C11 H11 . 0.9500 ?
C12 H12A . 0.9800 ?
C12 H12B . 0.9800 ?
C12 H12C . 0.9800 ?
N3 H4N . 0.83(4) ?
N4 H5N . 0.93(4) ?
N4 H6N . 0.88(4) ?
O13 H1O . 0.9780 ?
O13 H2O . 0.9570 ?

loop_
_geom_hbond_atom_site_label_D
_geom_hbond_atom_site_label_H
_geom_hbond_atom_site_label_A
_geom_hbond_site_symmetry_A
_geom_hbond_distance_DH
_geom_hbond_distance_HA
_geom_hbond_distance_DA
_geom_hbond_angle_DHA
_geom_hbond_publ_flag
N1 H1A O5 2_565 0.88 1.97 2.833(3) 166 yes
N2 H2N O3 . 0.85(4) 2.05(4) 2.853(3) 157(3) yes
N2 H3N O10 . 0.85(4) 2.16(4) 2.961(3) 156(3) yes
N3 H4N O1 . 0.83(4) 2.07(4) 2.873(3) 163(4) yes
N4 H5N O13 2 0.93(4) 1.95(4) 2.871(4) 177(4) yes
N4 H6N O2 . 0.88(4) 2.05(4) 2.918(3) 167(4) yes
O13 H1O O12 2_665 0.98 2.05 3.028(3) 175 yes
O13 H2O O4 2_655 0.96 2.05 2.952(3) 157 yes
C5 H5 O4 2_565 0.95 2.64 3.370(3) 134 yes
C8 H8 O8 2_556 0.95 2.48 3.350(4) 152 yes
C11 H11 O7 . 0.95 2.47 3.199(4) 133 yes
C11 H11 O13 2_655 0.95 2.59 3.281(4) 130 yes

loop_
_geom_torsion_atom_site_label_1
_geom_torsion_atom_site_label_2
_geom_torsion_atom_site_label_3
_geom_torsion_atom_site_label_4
_geom_torsion_site_symmetry_1
_geom_torsion_site_symmetry_2
_geom_torsion_site_symmetry_3
_geom_torsion_site_symmetry_4
_geom_torsion
_geom_torsion_publ_flag
O2 P1 O1 Zn1 . . . . -131.13(16) ?
O3 P1 O1 Zn1 . . . . 102.59(17) ?
O3 P1 O2 Zn2 . . . . -89.87(19) ?
O1 P1 O2 Zn2 . . . . 144.71(16) ?
O2 P1 O3 Zn3 . . . 2_565 14.2(2) ?
O1 P1 O3 Zn3 . . . 2_565 139.51(15) ?
O6 P2 O4 Zn1 . . . . 74.23(16) ?
O5 P2 O4 Zn1 . . . . -55.63(16) ?
O6 P2 O5 Zn3 . . . . 37.41(16) ?
O4 P2 O5 Zn3 . . . . 168.29(11) ?
O4 P2 O6 Zn3 . . . 2_665 -85.7(2) ?
O5 P2 O6 Zn3 . . . 2_665 42.5(3) ?
O9 P3 O7 Zn1 . . . . 12.1(3) ?
O8 P3 O7 Zn1 . . . . 142.09(19) ?
O9 P3 O8 Zn2 . . . 2_566 -1.7(2) ?
O7 P3 O8 Zn2 . . . 2_566 -132.07(16) ?
O7 P3 O9 Zn2 . . . 1_655 47.6(3) ?
O8 P3 O9 Zn2 . . . 1_655 -80.5(2) ?
O12 P4 O10 Zn1 . . . . -34.6(2) ?
O11 P4 O10 Zn1 . . . . 97.6(2) ?
O12 P4 O11 Zn3 . . . 2_665 66.5(2) ?
O10 P4 O11 Zn3 . . . 2_665 -65.6(2) ?
O11 P4 O12 Zn2 . . . 1_655 -67.0(2) ?
O10 P4 O12 Zn2 . . . 1_655 64.4(2) ?
N2 C1 C2 C3 . . . . 180.0(2) ?
N1 C1 C2 C3 . . . . 0.1(4) ?
C1 C2 C3 C4 . . . . 0.4(4) ?
C1 C2 C3 C6 . . . . 179.7(2) ?
C2 C3 C4 C5 . . . . -1.1(4) ?
C6 C3 C4 C5 . . . . 179.6(3) ?
C3 C4 C5 N1 . . . . 1.3(4) ?
N2 C1 N1 C5 . . . . -179.8(2) ?
C2 C1 N1 C5 . . . . 0.1(4) ?
C4 C5 N1 C1 . . . . -0.8(4) ?
N4 C7 C8 C9 . . . . -179.0(3) ?
N3 C7 C8 C9 . . . . 3.7(5) ?
C7 C8 C9 C10 . . . . -4.7(5) ?
C7 C8 C9 C12 . . . . 178.6(3) ?
C8 C9 C10 C11 . . . . 0.9(5) ?
C12 C9 C10 C11 . . . . 177.5(3) ?
C9 C10 C11 N3 . . . . 4.1(5) ?
C10 C11 N3 C7 . . . . -5.2(5) ?
N4 C7 N3 C11 . . . . -176.2(3) ?
C8 C7 N3 C11 . . . . 1.2(5) ?
